data_7021433
loop_
_publ_author_name
'Sato, Hisako'
'Morimoto, Kazuya'
'Mori, Yukie'
'Shinagawa, Yuji'
'Kitazawa, Takafumi'
'Yamagishi, Akihiko'

_publ_section_title
;
 Axially chiral monomeric and dimeric square planar Pd(ii) complexes and
 their application to chiral tectonics.
;
_journal_issue 21
_journal_name_full 'Dalton transactions (Cambridge, England : 2003)'
_journal_page_first 7579
_journal_page_last 7585
_journal_paper_doi 10.1039/c3dt50420d
_journal_volume 42
_journal_year 2013
_chemical_formula_sum 'C23 H20 Cl F12 O8 Pd2'
_chemical_formula_weight 900.64
_chemical_name_systematic
;
?
;
_space_group_IT_number 2
_symmetry_cell_setting triclinic
_symmetry_space_group_name_Hall '-P 1'
_symmetry_space_group_name_H-M 'P -1'
_atom_sites_solution_hydrogens geom
_atom_sites_solution_primary direct
_atom_sites_solution_secondary difmap
_audit_conform_dict_location ftp://ftp.iucr.org/pub/cif_core.dic
_audit_conform_dict_name cif_core.dic
_audit_conform_dict_version 2.4
_audit_creation_date 2012-02-16T09:08:26-00:00
_audit_creation_method 'WinGX routine CIF_UPDATE'
_cell_angle_alpha 85.0810(10)
_cell_angle_beta 73.8360(10)
_cell_angle_gamma 86.5550(10)
_cell_formula_units_Z 2
_cell_length_a 10.4812(6)
_cell_length_b 11.5797(6)
_cell_length_c 12.8934(7)
_cell_measurement_reflns_used 3163
_cell_measurement_temperature 90(2)
_cell_measurement_theta_max 30.11
_cell_measurement_theta_min 2.5
_cell_volume 1496.39(14)
_computing_cell_refinement 'Bruker SMART'
_computing_data_collection 'Bruker SMART'
_computing_data_reduction 'Bruker SAINT'
_computing_molecular_graphics 'Bruker SHELXTL'
_computing_publication_material 'Bruker SHELXTL'
_computing_structure_refinement 'SHELXL-97 (Sheldrick, 1997)'
_computing_structure_solution 'SHELXS-97 (Sheldrick, 1990)'
_diffrn_ambient_temperature 90(2)
_diffrn_detector_area_resol_mean 8.333
_diffrn_measured_fraction_theta_full 0.875
_diffrn_measured_fraction_theta_max 0.875
_diffrn_measurement_device_type 'CCD area detector'
_diffrn_measurement_method 'phi and omega scans'
_diffrn_radiation_monochromator graphite
_diffrn_radiation_type MoK\a
_diffrn_radiation_wavelength 0.71073
_diffrn_reflns_av_R_equivalents 0.0212
_diffrn_reflns_av_unetI/netI 0.0546
_diffrn_reflns_limit_h_max 14
_diffrn_reflns_limit_h_min -14
_diffrn_reflns_limit_k_max 16
_diffrn_reflns_limit_k_min -14
_diffrn_reflns_limit_l_max 18
_diffrn_reflns_limit_l_min -10
_diffrn_reflns_number 11274
_diffrn_reflns_theta_full 30.99
_diffrn_reflns_theta_max 30.99
_diffrn_reflns_theta_min 1.77
_diffrn_standards_decay_% 0
_exptl_absorpt_coefficient_mu 1.41
_exptl_absorpt_correction_T_max 0.8795
_exptl_absorpt_correction_T_min 0.6555
_exptl_absorpt_correction_type empirical
_exptl_absorpt_process_details 'SADABS; Sheldrick 1996'
_exptl_crystal_colour yellow
_exptl_crystal_density_diffrn 1.999
_exptl_crystal_description plate
_exptl_crystal_F_000 878
_exptl_crystal_size_max 0.35
_exptl_crystal_size_mid 0.23
_exptl_crystal_size_min 0.1
_refine_diff_density_max 1.253
_refine_diff_density_min -1.089
_refine_diff_density_rms 0.131
_refine_ls_extinction_method none
_refine_ls_goodness_of_fit_ref 1.078
_refine_ls_hydrogen_treatment mixed
_refine_ls_matrix_type full
_refine_ls_number_parameters 450
_refine_ls_number_reflns 8336
_refine_ls_number_restraints 2
_refine_ls_restrained_S_all 1.077
_refine_ls_R_factor_all 0.0634
_refine_ls_R_factor_gt 0.048
_refine_ls_shift/su_max 0.001
_refine_ls_shift/su_mean 0
_refine_ls_structure_factor_coef Fsqd
_refine_ls_weighting_details 'calc w=1/[\s^2^(Fo^2^)+(0.0176P)^2^+4.8050P] where P=(Fo^2^+2Fc^2^)/3'
_refine_ls_weighting_scheme calc
_refine_ls_wR_factor_gt 0.0905
_refine_ls_wR_factor_ref 0.0966
_reflns_number_gt 6610
_reflns_number_total 8336
_reflns_threshold_expression >2sigma(I)
_cod_data_source_file c3dt50420d.txt
_cod_data_source_block taurine
_cod_depositor_comments
;
The following automatic conversions were performed:

'_symmetry_cell_setting' value 'Triclinic' changed to 'triclinic'
according to /home/saulius/struct/CIF-dictionaries/cif_core.dic
dictionary named 'cif_core.dic' version 2.4.2 from 2011-04-26.

Automatic conversion script
Id: cif_fix_values 1891 2012-01-12 08:04:46Z andrius 
;
_cod_original_sg_symbol_H-M P-1
_cod_database_code 7021433

loop_
_symmetry_equiv_pos_as_xyz
'x, y, z'
'-x, -y, -z'

loop_
_atom_site_label
_atom_site_type_symbol
_atom_site_fract_x
_atom_site_fract_y
_atom_site_fract_z
_atom_site_U_iso_or_equiv
_atom_site_adp_type
_atom_site_occupancy
_atom_site_symmetry_multiplicity
_atom_site_calc_flag
_atom_site_refinement_flags
_atom_site_disorder_assembly
_atom_site_disorder_group
C46 C 0.4990(6) 0.5209(5) 0.0533(4) 0.0414(13) Uani 1 1 d . . .
H46A H 0.4875 0.4549 0.1088 0.05 Uiso 1 1 calc R . .
H46B H 0.4238 0.5775 0.0763 0.05 Uiso 1 1 calc R . .
C23 C 0.5405(4) 0.1778(4) 0.2901(3) 0.0238(9) Uani 1 1 d . A .
C24 C 0.4764(6) 0.1508(6) 0.4097(4) 0.0359(12) Uani 1 1 d D . .
C25 C 0.3643(19) 0.088(2) 0.4420(19) 0.042(5) Uani 0.3 1 d P A 1
H25A H 0.2984 0.1225 0.4063 0.063 Uiso 0.3 1 calc PR A 1
H25B H 0.3277 0.0887 0.5207 0.063 Uiso 0.3 1 calc PR A 1
H25C H 0.3863 0.008 0.4222 0.063 Uiso 0.3 1 calc PR A 1
C26 C 0.6580(4) 0.2410(4) 0.2552(3) 0.0218(8) Uani 1 1 d . . .
C27 C 0.7241(4) 0.2696(4) 0.1460(3) 0.0203(8) Uani 1 1 d . A .
C28 C 0.8501(4) 0.3362(4) 0.1167(3) 0.0246(9) Uani 1 1 d D . .
H28A H 0.8291 0.4137 0.1455 0.03 Uiso 1 1 calc R A 2
H28B H 0.9135 0.2952 0.1528 0.03 Uiso 1 1 calc R A 2
C29 C 0.9163(7) 0.3515(7) -0.0022(5) 0.0299(15) Uani 0.7 1 d P A 2
H29A H 0.9387 0.2753 -0.0315 0.045 Uiso 0.7 1 calc PR A 2
H29B H 0.9976 0.3944 -0.0144 0.045 Uiso 0.7 1 calc PR A 2
H29C H 0.8558 0.395 -0.0385 0.045 Uiso 0.7 1 calc PR A 2
C30 C 0.7148(4) 0.2820(4) 0.3406(3) 0.0237(9) Uani 1 1 d . A .
C31 C 0.6690(4) 0.3897(4) 0.3814(3) 0.0253(9) Uani 1 1 d . . .
C32 C 0.5636(5) 0.4627(5) 0.3422(4) 0.0344(11) Uani 1 1 d . A .
H32A H 0.4783 0.4247 0.368 0.052 Uiso 1 1 calc R . .
H32B H 0.5899 0.4709 0.2629 0.052 Uiso 1 1 calc R . .
H32C H 0.5547 0.5396 0.3704 0.052 Uiso 1 1 calc R . .
C33 C 0.8107(4) 0.2100(4) 0.3761(3) 0.0224(8) Uani 1 1 d . . .
C34 C 0.8530(5) 0.0934(4) 0.3284(4) 0.0326(11) Uani 1 1 d . A .
H34A H 0.7727 0.0479 0.3392 0.039 Uiso 1 1 calc R . .
H34B H 0.8927 0.1071 0.2494 0.039 Uiso 1 1 calc R . .
C35 C 0.9506(7) 0.0223(5) 0.3754(6) 0.0628(19) Uani 1 1 d . . .
H35A H 1.0313 0.0658 0.3642 0.094 Uiso 1 1 calc R A .
H35B H 0.9734 -0.0504 0.3395 0.094 Uiso 1 1 calc R . .
H35C H 0.9111 0.005 0.4531 0.094 Uiso 1 1 calc R . .
C36 C 0.8694(4) 0.5427(4) 0.6657(3) 0.0276(10) Uani 1 1 d . . .
C37 C 0.9674(4) 0.4778(4) 0.6992(4) 0.0291(10) Uani 1 1 d . . .
C38 C 1.0159(4) 0.3688(4) 0.6607(3) 0.0262(9) Uani 1 1 d . . .
C39 C 0.8206(5) 0.6598(5) 0.7134(4) 0.0378(12) Uani 1 1 d . . .
C40 C 1.1268(6) 0.3018(5) 0.7018(4) 0.0391(12) Uani 1 1 d . . .
C41 C 0.3823(4) 0.1111(4) -0.1125(3) 0.0231(9) Uani 1 1 d . . .
C42 C 0.3169(4) 0.0840(3) -0.0049(3) 0.0193(8) Uani 1 1 d . A .
C43 C 0.5058(4) 0.1592(4) -0.1457(3) 0.0247(9) Uani 1 1 d . A .
C44 C 0.1736(4) 0.0403(4) 0.0230(4) 0.0271(9) Uani 1 1 d . . .
C45 C 0.5699(5) 0.1866(6) -0.2660(4) 0.0418(13) Uani 1 1 d . . .
O3 O 0.4766(3) 0.1390(3) 0.2299(2) 0.0221(6) Uani 1 1 d . . .
O4 O 0.7062(3) 0.4390(3) 0.4528(2) 0.0290(7) Uani 1 1 d . A .
O5 O 0.8691(3) 0.2314(3) 0.4467(2) 0.0253(6) Uani 1 1 d . A .
O6 O 0.6868(3) 0.2464(3) 0.0634(2) 0.0205(6) Uani 1 1 d . . .
O7 O 0.8087(3) 0.5214(3) 0.5979(2) 0.0291(7) Uani 1 1 d . A .
O8 O 0.9800(3) 0.3133(3) 0.5945(2) 0.0248(6) Uani 1 1 d . A .
O9 O 0.3538(3) 0.0936(2) 0.0789(2) 0.0209(6) Uani 1 1 d . . .
O10 O 0.5774(3) 0.1902(3) -0.0891(2) 0.0230(6) Uani 1 1 d . . .
F11 F 0.6937(3) 0.6527(3) 0.7710(2) 0.0392(7) Uani 1 1 d . . .
F12 F 0.8246(3) 0.7457(3) 0.6355(3) 0.0498(8) Uani 1 1 d . . .
F13 F 0.8898(3) 0.6921(3) 0.7769(3) 0.0642(11) Uani 1 1 d . . .
F14 F 1.0790(4) 0.2098(3) 0.7652(3) 0.0598(10) Uani 1 1 d . . .
F15 F 1.2252(3) 0.2682(4) 0.6217(3) 0.0621(10) Uani 1 1 d . . .
F16 F 1.1757(3) 0.3691(3) 0.7616(3) 0.0491(8) Uani 1 1 d . . .
F17 F 0.1527(3) -0.0439(3) 0.0996(2) 0.0417(7) Uani 1 1 d . . .
F18 F 0.1465(3) 0.0016(3) -0.0630(2) 0.0381(7) Uani 1 1 d . . .
F19 F 0.0879(3) 0.1282(3) 0.0560(3) 0.0480(8) Uani 1 1 d . . .
F20 F 0.6843(3) 0.1297(3) -0.2990(2) 0.0530(9) Uani 1 1 d . . .
F21 F 0.4955(4) 0.1592(4) -0.3284(2) 0.0735(13) Uani 1 1 d . . .
F22 F 0.5917(4) 0.3003(3) -0.2865(3) 0.0631(10) Uani 1 1 d . . .
Pd1 Pd 0.52454(3) 0.16643(3) 0.07208(2) 0.01663(7) Uani 1 1 d . A .
Pd2 Pd 0.84118(3) 0.37500(3) 0.52175(2) 0.02242(8) Uani 1 1 d . . .
Cl47 Cl 0.65352(14) 0.58822(11) 0.03982(11) 0.0401(3) Uani 1 1 d . . .
H24A H 0.444(6) 0.220(6) 0.435(5) 0.07(2) Uiso 1 1 d . . .
H24B H 0.540(6) 0.122(5) 0.439(4) 0.044(16) Uiso 1 1 d . . .
H24C H 0.406(8) 0.093(7) 0.430(8) 0.03 Uiso 0.7 1 d PD B 2
H28C H 0.901(17) 0.363(16) 0.042(6) 0.03 Uiso 0.3 1 d PD C 1
H41 H 0.340(4) 0.101(4) -0.159(3) 0.011(10) Uiso 1 1 d . . .
H37 H 1.001(4) 0.508(4) 0.748(3) 0.017(11) Uiso 1 1 d . . .

loop_
_atom_site_aniso_label
_atom_site_aniso_U_11
_atom_site_aniso_U_22
_atom_site_aniso_U_33
_atom_site_aniso_U_23
_atom_site_aniso_U_13
_atom_site_aniso_U_12
C46 0.051(3) 0.037(3) 0.045(3) 0.000(2) -0.025(3) -0.014(2)
C23 0.025(2) 0.032(2) 0.0166(19) -0.0033(17) -0.0083(16) -0.0002(18)
C24 0.034(3) 0.055(4) 0.019(2) -0.004(2) -0.005(2) -0.010(3)
C25 0.045(13) 0.055(12) 0.033(10) 0.004(8) -0.017(10) -0.026(11)
C26 0.0193(19) 0.031(2) 0.0180(19) -0.0084(16) -0.0082(15) 0.0009(17)
C27 0.0210(19) 0.024(2) 0.0197(19) -0.0065(16) -0.0100(16) 0.0007(16)
C28 0.021(2) 0.031(2) 0.025(2) -0.0074(18) -0.0098(17) -0.0017(18)
C29 0.019(3) 0.040(4) 0.031(3) -0.010(3) -0.005(3) -0.005(3)
C30 0.023(2) 0.032(2) 0.019(2) -0.0092(17) -0.0092(16) 0.0007(18)
C31 0.023(2) 0.034(3) 0.021(2) -0.0096(17) -0.0085(16) 0.0010(18)
C32 0.029(2) 0.045(3) 0.037(3) -0.018(2) -0.019(2) 0.010(2)
C33 0.024(2) 0.026(2) 0.021(2) -0.0061(16) -0.0104(16) -0.0021(17)
C34 0.042(3) 0.029(2) 0.034(3) -0.007(2) -0.022(2) -0.003(2)
C35 0.083(5) 0.040(3) 0.090(5) -0.023(3) -0.060(4) 0.012(3)
C36 0.0182(19) 0.043(3) 0.023(2) -0.0145(19) -0.0028(16) -0.0045(19)
C37 0.027(2) 0.041(3) 0.026(2) -0.0130(19) -0.0126(18) -0.009(2)
C38 0.028(2) 0.034(3) 0.019(2) -0.0028(17) -0.0088(17) -0.0093(19)
C39 0.026(2) 0.057(4) 0.038(3) -0.030(3) -0.015(2) 0.003(2)
C40 0.053(3) 0.038(3) 0.039(3) -0.003(2) -0.031(3) -0.006(3)
C41 0.027(2) 0.027(2) 0.021(2) -0.0062(17) -0.0149(17) 0.0006(17)
C42 0.0164(18) 0.0175(19) 0.026(2) -0.0062(15) -0.0076(15) 0.0008(15)
C43 0.027(2) 0.032(2) 0.0158(19) -0.0032(17) -0.0064(16) -0.0026(18)
C44 0.019(2) 0.029(2) 0.037(3) -0.0146(19) -0.0111(18) -0.0009(18)
C45 0.042(3) 0.068(4) 0.015(2) 0.004(2) -0.008(2) -0.011(3)
O3 0.0238(14) 0.0281(16) 0.0159(13) -0.0038(11) -0.0068(11) -0.0039(12)
O4 0.0268(16) 0.0380(19) 0.0277(16) -0.0151(14) -0.0140(13) 0.0051(14)
O5 0.0266(15) 0.0306(17) 0.0243(15) -0.0071(13) -0.0151(13) 0.0005(13)
O6 0.0188(13) 0.0265(16) 0.0194(14) -0.0083(11) -0.0077(11) -0.0035(12)
O7 0.0234(15) 0.0395(19) 0.0288(16) -0.0178(14) -0.0101(13) -0.0008(14)
O8 0.0303(16) 0.0280(16) 0.0211(15) -0.0040(12) -0.0138(12) -0.0049(13)
O9 0.0210(14) 0.0245(15) 0.0196(14) -0.0054(11) -0.0081(11) -0.0028(12)
O10 0.0224(14) 0.0318(17) 0.0162(14) -0.0030(12) -0.0069(11) -0.0043(12)
F11 0.0250(14) 0.057(2) 0.0342(15) -0.0214(14) -0.0013(12) 0.0033(13)
F12 0.0487(19) 0.0404(19) 0.056(2) -0.0193(16) -0.0014(16) -0.0052(15)
F13 0.0429(18) 0.086(3) 0.085(3) -0.068(2) -0.0383(18) 0.0193(18)
F14 0.090(3) 0.045(2) 0.063(2) 0.0077(17) -0.051(2) -0.0111(19)
F15 0.049(2) 0.087(3) 0.062(2) -0.029(2) -0.0333(18) 0.0287(19)
F16 0.064(2) 0.0451(19) 0.059(2) -0.0117(15) -0.0493(18) -0.0017(16)
F17 0.0317(15) 0.0494(19) 0.0462(18) 0.0049(15) -0.0138(13) -0.0163(14)
F18 0.0298(14) 0.0523(19) 0.0406(16) -0.0162(14) -0.0180(12) -0.0112(13)
F19 0.0207(13) 0.0438(19) 0.082(2) -0.0319(17) -0.0121(15) 0.0058(13)
F20 0.0401(18) 0.091(3) 0.0243(15) -0.0142(16) -0.0006(13) 0.0011(18)
F21 0.062(2) 0.146(4) 0.0205(16) 0.002(2) -0.0206(16) -0.033(2)
F22 0.073(2) 0.064(2) 0.0394(19) 0.0189(17) 0.0005(17) -0.003(2)
Pd1 0.01642(14) 0.02040(16) 0.01504(14) -0.00542(11) -0.00634(11) -0.00084(11)
Pd2 0.02030(16) 0.0327(2) 0.01745(15) -0.01015(13) -0.00764(12) -0.00226(13)
Cl47 0.0501(7) 0.0293(6) 0.0533(8) -0.0022(5) -0.0342(6) -0.0043(5)

loop_
_atom_type_symbol
_atom_type_description
_atom_type_scat_dispersion_real
_atom_type_scat_dispersion_imag
_atom_type_scat_source
C C 0.0033 0.0016 'International Tables Vol C Tables 4.2.6.8 and 6.1.1.4'
H H 0 0 'International Tables Vol C Tables 4.2.6.8 and 6.1.1.4'
O O 0.0106 0.006 'International Tables Vol C Tables 4.2.6.8 and 6.1.1.4'
F F 0.0171 0.0103 'International Tables Vol C Tables 4.2.6.8 and 6.1.1.4'
Pd Pd -0.9988 1.0072 'International Tables Vol C Tables 4.2.6.8 and 6.1.1.4'
Cl Cl 0.1484 0.1585 'International Tables Vol C Tables 4.2.6.8 and 6.1.1.4'

loop_
_geom_angle_atom_site_label_1
_geom_angle_atom_site_label_2
_geom_angle_atom_site_label_3
_geom_angle
_geom_angle_site_symmetry_1
C46 C46 Cl47 108.7(5) 2_665
O3 C23 C26 126.7(4) .
O3 C23 C24 113.0(4) .
C26 C23 C24 120.3(4) .
C25 C24 C23 119.6(10) .
C27 C26 C23 124.0(4) .
C27 C26 C30 118.0(4) .
C23 C26 C30 118.0(4) .
O6 C27 C26 126.3(4) .
O6 C27 C28 113.5(3) .
C26 C27 C28 120.1(3) .
C29 C28 C27 114.5(4) .
C31 C30 C33 123.2(4) .
C31 C30 C26 118.1(4) .
C33 C30 C26 118.7(4) .
O4 C31 C30 127.0(4) .
O4 C31 C32 111.9(4) .
C30 C31 C32 121.1(4) .
O5 C33 C30 126.9(4) .
O5 C33 C34 113.6(4) .
C30 C33 C34 119.5(4) .
C35 C34 C33 114.9(4) .
O7 C36 C37 129.6(4) .
O7 C36 C39 110.8(4) .
C37 C36 C39 119.6(4) .
C36 C37 C38 123.0(4) .
O8 C38 C37 128.4(4) .
O8 C38 C40 111.7(4) .
C37 C38 C40 119.9(4) .
F13 C39 F11 108.4(4) .
F13 C39 F12 107.4(5) .
F11 C39 F12 106.6(4) .
F13 C39 C36 113.5(4) .
F11 C39 C36 109.0(4) .
F12 C39 C36 111.8(4) .
F15 C40 F14 108.8(5) .
F15 C40 F16 108.3(4) .
F14 C40 F16 106.9(4) .
F15 C40 C38 111.6(4) .
F14 C40 C38 110.5(4) .
F16 C40 C38 110.6(4) .
C43 C41 C42 123.2(4) .
O9 C42 C41 129.8(4) .
O9 C42 C44 111.8(4) .
C41 C42 C44 118.3(4) .
O10 C43 C41 129.2(4) .
O10 C43 C45 111.3(4) .
C41 C43 C45 119.5(4) .
F17 C44 F19 108.7(4) .
F17 C44 F18 107.6(4) .
F19 C44 F18 107.5(4) .
F17 C44 C42 112.2(4) .
F19 C44 C42 108.9(3) .
F18 C44 C42 112.0(4) .
F20 C45 F22 108.0(4) .
F20 C45 F21 106.5(5) .
F22 C45 F21 107.2(5) .
F20 C45 C43 111.5(4) .
F22 C45 C43 110.3(4) .
F21 C45 C43 113.3(4) .
C23 O3 Pd1 124.0(3) .
C31 O4 Pd2 124.7(3) .
C33 O5 Pd2 124.3(3) .
C27 O6 Pd1 124.3(3) .
C36 O7 Pd2 122.6(3) .
C38 O8 Pd2 122.9(3) .
C42 O9 Pd1 121.8(3) .
C43 O10 Pd1 122.2(3) .
O6 Pd1 O3 94.40(11) .
O6 Pd1 O10 85.30(11) .
O3 Pd1 O10 178.22(13) .
O6 Pd1 O9 176.67(12) .
O3 Pd1 O9 86.60(11) .
O10 Pd1 O9 93.80(11) .
O4 Pd2 O5 93.88(12) .
O4 Pd2 O7 85.02(13) .
O5 Pd2 O7 178.74(12) .
O4 Pd2 O8 178.43(13) .
O5 Pd2 O8 87.68(12) .
O7 Pd2 O8 93.42(12) .

loop_
_geom_bond_atom_site_label_1
_geom_bond_atom_site_label_2
_geom_bond_distance
_geom_bond_site_symmetry_2
C46 C46 1.490(10) 2_665
C46 Cl47 1.798(5) .
C23 O3 1.280(5) .
C23 C26 1.414(6) .
C23 C24 1.514(6) .
C24 C25 1.363(17) .
C26 C27 1.407(6) .
C26 C30 1.509(5) .
C27 O6 1.285(4) .
C27 C28 1.508(6) .
C28 C29 1.496(8) .
C30 C31 1.401(6) .
C30 C33 1.416(6) .
C31 O4 1.283(5) .
C31 C32 1.521(6) .
C33 O5 1.278(5) .
C33 C34 1.522(6) .
C34 C35 1.500(7) .
C36 O7 1.263(5) .
C36 C37 1.380(7) .
C36 C39 1.538(7) .
C37 C38 1.410(7) .
C38 O8 1.260(5) .
C38 C40 1.549(7) .
C39 F13 1.323(5) .
C39 F11 1.335(5) .
C39 F12 1.345(7) .
C40 F15 1.307(6) .
C40 F14 1.319(6) .
C40 F16 1.355(5) .
C41 C43 1.380(6) .
C41 C42 1.384(6) .
C42 O9 1.260(5) .
C42 C44 1.550(6) .
C43 O10 1.268(5) .
C43 C45 1.523(6) .
C44 F17 1.309(5) .
C44 F19 1.332(5) .
C44 F18 1.337(5) .
C45 F20 1.312(6) .
C45 F22 1.341(7) .
C45 F21 1.333(6) .
O3 Pd1 1.957(3) .
O4 Pd2 1.950(3) .
O5 Pd2 1.961(3) .
O6 Pd1 1.956(3) .
O7 Pd2 1.996(3) .
O8 Pd2 2.007(3) .
O9 Pd1 2.000(3) .
O10 Pd1 1.995(3) .

loop_
_geom_torsion_atom_site_label_1
_geom_torsion_atom_site_label_2
_geom_torsion_atom_site_label_3
_geom_torsion_atom_site_label_4
_geom_torsion
O3 C23 C24 C25 1.8(15)
C26 C23 C24 C25 -178.9(14)
O3 C23 C26 C27 -0.9(7)
C24 C23 C26 C27 179.9(5)
O3 C23 C26 C30 178.0(4)
C24 C23 C26 C30 -1.2(7)
C23 C26 C27 O6 2.1(7)
C30 C26 C27 O6 -176.8(4)
C23 C26 C27 C28 -179.2(4)
C30 C26 C27 C28 1.9(6)
O6 C27 C28 C29 -6.4(6)
C26 C27 C28 C29 174.8(5)
C27 C26 C30 C31 91.0(5)
C23 C26 C30 C31 -87.9(5)
C27 C26 C30 C33 -89.3(5)
C23 C26 C30 C33 91.7(5)
C33 C30 C31 O4 1.1(7)
C26 C30 C31 O4 -179.3(4)
C33 C30 C31 C32 -178.7(4)
C26 C30 C31 C32 0.9(6)
C31 C30 C33 O5 -0.8(7)
C26 C30 C33 O5 179.6(4)
C31 C30 C33 C34 179.0(4)
C26 C30 C33 C34 -0.5(6)
O5 C33 C34 C35 2.4(7)
C30 C33 C34 C35 -177.5(5)
O7 C36 C37 C38 -1.2(8)
C39 C36 C37 C38 178.9(4)
C36 C37 C38 O8 -1.1(8)
C36 C37 C38 C40 179.6(4)
O7 C36 C39 F13 -173.7(4)
C37 C36 C39 F13 6.2(7)
O7 C36 C39 F11 65.5(5)
C37 C36 C39 F11 -114.7(5)
O7 C36 C39 F12 -52.1(5)
C37 C36 C39 F12 127.8(5)
O8 C38 C40 F15 51.5(6)
C37 C38 C40 F15 -129.2(5)
O8 C38 C40 F14 -69.7(5)
C37 C38 C40 F14 109.6(5)
O8 C38 C40 F16 172.1(4)
C37 C38 C40 F16 -8.6(6)
C43 C41 C42 O9 -1.9(7)
C43 C41 C42 C44 174.8(4)
C42 C41 C43 O10 -2.6(8)
C42 C41 C43 C45 -179.7(4)
O9 C42 C44 F17 -42.8(5)
C41 C42 C44 F17 139.9(4)
O9 C42 C44 F19 77.5(5)
C41 C42 C44 F19 -99.8(5)
O9 C42 C44 F18 -163.8(4)
C41 C42 C44 F18 18.9(6)
O10 C43 C45 F20 62.2(6)
C41 C43 C45 F20 -120.2(5)
O10 C43 C45 F22 -57.7(6)
C41 C43 C45 F22 119.9(5)
O10 C43 C45 F21 -177.7(5)
C41 C43 C45 F21 -0.1(7)
C26 C23 O3 Pd1 -3.3(6)
C24 C23 O3 Pd1 176.0(3)
C30 C31 O4 Pd2 1.0(7)
C32 C31 O4 Pd2 -179.1(3)
C30 C33 O5 Pd2 -1.6(6)
C34 C33 O5 Pd2 178.5(3)
C26 C27 O6 Pd1 1.1(6)
C28 C27 O6 Pd1 -177.6(3)
C37 C36 O7 Pd2 1.9(7)
C39 C36 O7 Pd2 -178.2(3)
C37 C38 O8 Pd2 2.2(6)
C40 C38 O8 Pd2 -178.6(3)
C41 C42 O9 Pd1 4.6(6)
C44 C42 O9 Pd1 -172.3(3)
C41 C43 O10 Pd1 3.1(7)
C45 C43 O10 Pd1 -179.6(3)
C27 O6 Pd1 O3 -3.7(3)
C27 O6 Pd1 O10 178.0(3)
C27 O6 Pd1 O9 103.6(19)
C23 O3 Pd1 O6 4.7(3)
C23 O3 Pd1 O10 85(4)
C23 O3 Pd1 O9 -172.1(3)
C43 O10 Pd1 O6 -177.2(4)
C43 O10 Pd1 O3 102(4)
C43 O10 Pd1 O9 -0.4(3)
C42 O9 Pd1 O6 71(2)
C42 O9 Pd1 O3 178.7(3)
C42 O9 Pd1 O10 -3.0(3)
C31 O4 Pd2 O5 -2.5(4)
C31 O4 Pd2 O7 178.2(4)
C31 O4 Pd2 O8 170(5)
C33 O5 Pd2 O4 2.7(3)
C33 O5 Pd2 O7 32(6)
C33 O5 Pd2 O8 -177.1(3)
C36 O7 Pd2 O4 179.5(4)
C36 O7 Pd2 O5 150(6)
C36 O7 Pd2 O8 -0.7(4)
C38 O8 Pd2 O4 7(5)
C38 O8 Pd2 O5 179.5(3)
C38 O8 Pd2 O7 -1.2(3)
